data_4306946
loop_
_publ_author_name
'Lin Cheng'
'Wei-Xiong Zhang'
'Bao-Hui Ye'
'Jian-Bin Lin'
'Xiao-Ming Chen'

_publ_section_title
;
In Situ Solvothermal Generation of 1,2,4-Triazolates and Related Compounds
from Organonitrile and Hydrazine Hydrate: A Mechanism Study
;
_journal_name_full 'Inorganic Chemistry'
_journal_page_first 1135
_journal_page_last 1143
_journal_paper_doi 10.1021/ic061303i
_journal_volume 46
_journal_year 2007
_chemical_formula_sum 'C56 H56 Mn4 N28 O2 S4'
_chemical_formula_weight 1501.28
_chemical_name_systematic
; 
 ? 
;
_space_group_IT_number 15
_symmetry_cell_setting monoclinic
_symmetry_space_group_name_Hall '-C 2yc'
_symmetry_space_group_name_H-M 'C 1 2/c 1'
_atom_sites_solution_hydrogens geom
_atom_sites_solution_primary direct
_atom_sites_solution_secondary difmap
_audit_creation_method SHELXL-97
_cell_angle_alpha 90.00
_cell_angle_beta 121.038(2)
_cell_angle_gamma 90.00
_cell_formula_units_Z 4
_cell_length_a 25.738(2)
_cell_length_b 14.9871(14)
_cell_length_c 18.8759(18)
_cell_measurement_temperature 293(2)
_cell_volume 6238.7(10)
_computing_cell_refinement
;
     'SAINT-PLUS for Windows NT, Ver. 6.0, Bruker AXS Inc., 1997.'
;
_computing_data_collection
;
          'SMART for Windows NT, Bruker AXS Inc., 1998.' 
;
_computing_molecular_graphics
;
     'XP-Interactive Molecular Graphics, Ver. 6.10, Bruker AXS Inc., 2000.'
;
_computing_publication_material 'SHELXTL-Bruker AXS Inc., 1998.'
_computing_structure_refinement 'SHELXL-97 (Sheldrick, 1997)'
_computing_structure_solution 'SHELXS-97 (Sheldrick, 1990)'
_diffrn_ambient_temperature 293(2)
_diffrn_measured_fraction_theta_full 0.970
_diffrn_measured_fraction_theta_max 0.970
_diffrn_measurement_device_type 'Bruker APX CCD'
_diffrn_measurement_method 'phi and omega scan'
_diffrn_radiation_monochromator graphite
_diffrn_radiation_source 'fine-focus sealed tube'
_diffrn_radiation_type MoK\a
_diffrn_radiation_wavelength 0.71073
_diffrn_reflns_av_R_equivalents 0.0469
_diffrn_reflns_av_sigmaI/netI 0.0611
_diffrn_reflns_limit_h_max 32
_diffrn_reflns_limit_h_min -32
_diffrn_reflns_limit_k_max 19
_diffrn_reflns_limit_k_min -18
_diffrn_reflns_limit_l_max 22
_diffrn_reflns_limit_l_min -24
_diffrn_reflns_number 17436
_diffrn_reflns_theta_full 26.99
_diffrn_reflns_theta_max 26.99
_diffrn_reflns_theta_min 1.85
_exptl_absorpt_coefficient_mu 0.994
_exptl_absorpt_correction_T_max 0.8900
_exptl_absorpt_correction_T_min 0.7615
_exptl_absorpt_correction_type multi-scan
_exptl_absorpt_process_details sadabs
_exptl_crystal_colour red
_exptl_crystal_density_diffrn 1.598
_exptl_crystal_density_method 'not measured'
_exptl_crystal_description block
_exptl_crystal_F_000 3072
_exptl_crystal_size_max 0.29
_exptl_crystal_size_mid 0.14
_exptl_crystal_size_min 0.12
_refine_diff_density_max 2.430
_refine_diff_density_min -1.165
_refine_diff_density_rms 0.130
_refine_ls_extinction_method none
_refine_ls_goodness_of_fit_ref 1.024
_refine_ls_hydrogen_treatment mixed
_refine_ls_matrix_type full
_refine_ls_number_parameters 442
_refine_ls_number_reflns 6592
_refine_ls_number_restraints 0
_refine_ls_restrained_S_all 1.024
_refine_ls_R_factor_all 0.0917
_refine_ls_R_factor_gt 0.0694
_refine_ls_shift/su_max 0.000
_refine_ls_shift/su_mean 0.000
_refine_ls_structure_factor_coef Fsqd
_refine_ls_weighting_details 'calc w=1/[\s^2^(Fo^2^)+(0.0930P)^2^+38.0232P] where P=(Fo^2^+2Fc^2^)/3'
_refine_ls_weighting_scheme calc
_refine_ls_wR_factor_gt 0.1742
_refine_ls_wR_factor_ref 0.1903
_reflns_number_gt 4973
_reflns_number_total 6592
_reflns_threshold_expression >2sigma(I)
_cod_data_source_file ic061303isi20060714_094810_1.cif
_cod_data_source_block 7
_cod_original_cell_volume 6238.6(10)
_cod_database_code 4306946

loop_
_symmetry_equiv_pos_as_xyz
'x, y, z'
'-x, y, -z+1/2'
'x+1/2, y+1/2, z'
'-x+1/2, y+1/2, -z+1/2'
'-x, -y, -z'
'x, -y, z-1/2'
'-x+1/2, -y+1/2, -z'
'x+1/2, -y+1/2, z-1/2'

loop_
_atom_site_label
_atom_site_type_symbol
_atom_site_fract_x
_atom_site_fract_y
_atom_site_fract_z
_atom_site_U_iso_or_equiv
_atom_site_adp_type
_atom_site_occupancy
_atom_site_symmetry_multiplicity
_atom_site_calc_flag
_atom_site_refinement_flags
_atom_site_disorder_assembly
_atom_site_disorder_group
Mn1 Mn 0.0000 0.13669(6) 0.2500 0.0201(2) Uani 1 2 d S . .
Mn2 Mn -0.09860(3) -0.03547(4) 0.29382(4) 0.01902(19) Uani 1 1 d . . .
Mn3 Mn 0.0000 -0.20680(6) 0.2500 0.0199(2) Uani 1 2 d S . .
C1 C -0.2410(2) -0.0091(3) 0.1516(3) 0.0291(11) Uani 1 1 d . . .
H1A H -0.2419 0.0315 0.1882 0.035 Uiso 1 1 calc R . .
C2 C -0.2936(2) -0.0263(4) 0.0786(3) 0.0331(11) Uani 1 1 d . . .
H2A H -0.3297 0.0011 0.0666 0.040 Uiso 1 1 calc R . .
C3 C -0.2923(2) -0.0851(3) 0.0228(3) 0.0289(11) Uani 1 1 d . . .
H3A H -0.3274 -0.0968 -0.0276 0.035 Uiso 1 1 calc R . .
C4 C -0.2388(2) -0.1259(3) 0.0428(3) 0.0225(9) Uani 1 1 d . . .
H4A H -0.2370 -0.1661 0.0066 0.027 Uiso 1 1 calc R . .
C5 C -0.18714(19) -0.1059(3) 0.1186(3) 0.0189(9) Uani 1 1 d . . .
C6 C -0.1274(2) -0.1466(3) 0.1438(3) 0.0209(9) Uani 1 1 d . . .
C7 C -0.0597(2) -0.2804(3) 0.0727(3) 0.0218(9) Uani 1 1 d . . .
C8 C 0.0004(2) -0.3235(3) 0.1082(3) 0.0239(10) Uani 1 1 d . . .
C9 C 0.0163(2) -0.3818(3) 0.0657(3) 0.0303(11) Uani 1 1 d . . .
H9A H -0.0113 -0.3954 0.0106 0.036 Uiso 1 1 calc R . .
C10 C 0.0725(2) -0.4193(3) 0.1050(4) 0.0378(13) Uani 1 1 d . . .
H10A H 0.0833 -0.4590 0.0770 0.045 Uiso 1 1 calc R . .
C11 C 0.1135(2) -0.3981(3) 0.1867(4) 0.0392(13) Uani 1 1 d . . .
H11A H 0.1522 -0.4226 0.2145 0.047 Uiso 1 1 calc R . .
C12 C 0.0948(2) -0.3391(3) 0.2257(3) 0.0337(11) Uani 1 1 d . . .
H12A H 0.1222 -0.3239 0.2804 0.040 Uiso 1 1 calc R . .
C13 C 0.1446(2) 0.1503(3) 0.3819(3) 0.0257(10) Uani 1 1 d . . .
H13A H 0.1444 0.1931 0.3461 0.031 Uiso 1 1 calc R . .
C14 C 0.1989(2) 0.1308(3) 0.4534(3) 0.0283(10) Uani 1 1 d . . .
H14A H 0.2343 0.1605 0.4656 0.034 Uiso 1 1 calc R . .
C15 C 0.1995(2) 0.0663(3) 0.5065(3) 0.0256(10) Uani 1 1 d . . .
H15A H 0.2355 0.0511 0.5546 0.031 Uiso 1 1 calc R . .
C16 C 0.1458(2) 0.0250(3) 0.4865(3) 0.0212(9) Uani 1 1 d . . .
H16A H 0.1450 -0.0183 0.5212 0.025 Uiso 1 1 calc R . .
C17 C 0.0930(2) 0.0485(3) 0.4143(3) 0.0191(9) Uani 1 1 d . . .
C18 C 0.03295(19) 0.0076(3) 0.3891(3) 0.0169(8) Uani 1 1 d . . .
C19 C -0.0315(2) -0.1348(3) 0.4596(3) 0.0204(9) Uani 1 1 d . . .
C20 C -0.0932(2) -0.1732(3) 0.4269(3) 0.0208(9) Uani 1 1 d . . .
C21 C -0.1056(2) -0.2346(3) 0.4710(3) 0.0254(10) Uani 1 1 d . . .
H21A H -0.0754 -0.2527 0.5234 0.030 Uiso 1 1 calc R . .
C22 C -0.1639(2) -0.2685(3) 0.4357(3) 0.0311(11) Uani 1 1 d . . .
H22A H -0.1735 -0.3097 0.4641 0.037 Uiso 1 1 calc R . .
C23 C -0.2073(2) -0.2401(3) 0.3579(3) 0.0326(11) Uani 1 1 d . . .
H23A H -0.2467 -0.2621 0.3326 0.039 Uiso 1 1 calc R . .
C24 C -0.1915(2) -0.1780(3) 0.3177(3) 0.0290(10) Uani 1 1 d . . .
H24A H -0.2212 -0.1587 0.2654 0.035 Uiso 1 1 calc R . .
C25 C -0.0670(2) 0.2877(3) 0.3036(3) 0.0313(11) Uani 1 1 d . . .
C26 C -0.1733(2) 0.1098(3) 0.3357(3) 0.0233(9) Uani 1 1 d . . .
C27 C -0.1447(2) 0.4010(4) 0.1107(3) 0.0402(13) Uani 1 1 d . . .
H27A H -0.1494 0.3457 0.1324 0.060 Uiso 1 1 calc R . .
H27B H -0.1710 0.4015 0.0517 0.060 Uiso 1 1 calc R . .
H27C H -0.1549 0.4497 0.1343 0.060 Uiso 1 1 calc R . .
C28 C -0.0852(4) 0.4098(6) 0.1305(6) 0.089(3) Uani 1 1 d . . .
H28A H -0.0614 0.3969 0.1893 0.107 Uiso 1 1 calc R . .
H28B H -0.0788 0.3595 0.1035 0.107 Uiso 1 1 calc R . .
N1 N -0.18788(16) -0.0487(2) 0.1725(2) 0.0226(8) Uani 1 1 d . . .
N2 N -0.08096(13) -0.12289(19) 0.21525(18) 0.0078(6) Uani 1 1 d . . .
N3 N -0.12628(16) -0.2028(2) 0.0933(2) 0.0212(8) Uani 1 1 d . . .
H3B H -0.1570 -0.2160 0.0457 0.025 Uiso 1 1 calc R . .
N4 N -0.06889(16) -0.2394(2) 0.1255(2) 0.0218(8) Uani 1 1 d . . .
N5 N -0.1012(2) -0.2883(3) -0.0079(3) 0.0270(9) Uani 1 1 d . . .
H5B H -0.091(2) -0.307(4) -0.037(3) 0.031(15) Uiso 1 1 d . . .
H5C H -0.136(2) -0.252(3) -0.029(3) 0.028(14) Uiso 1 1 d . . .
N6 N 0.03977(17) -0.3032(2) 0.1890(2) 0.0264(9) Uani 1 1 d . . .
N7 N 0.09224(17) 0.1104(2) 0.3618(2) 0.0218(8) Uani 1 1 d . . .
N8 N -0.01414(13) 0.0354(2) 0.32088(18) 0.0081(6) Uani 1 1 d . . .
N9 N 0.03311(16) -0.0517(2) 0.4394(2) 0.0194(8) Uani 1 1 d . . .
H9B H 0.0646 -0.0679 0.4851 0.023 Uiso 1 1 calc R . .
N10 N -0.02488(16) -0.0850(2) 0.4086(2) 0.0186(7) Uani 1 1 d . . .
N11 N 0.01322(18) -0.1553(3) 0.5361(2) 0.0230(8) Uani 1 1 d . . .
H11B H 0.051(2) -0.127(3) 0.556(3) 0.024(13) Uiso 1 1 d . . .
H11C H 0.002(2) -0.178(4) 0.568(3) 0.034(15) Uiso 1 1 d . . .
N12 N -0.13576(17) -0.1448(3) 0.3505(2) 0.0238(8) Uani 1 1 d . . .
N13 N -0.03370(19) 0.2393(3) 0.2993(3) 0.0308(9) Uani 1 1 d . . .
N14 N -0.13735(18) 0.0744(3) 0.3250(2) 0.0282(9) Uani 1 1 d . . .
O1 O -0.0610(5) 0.4653(11) 0.1219(16) 0.54(3) Uani 1 1 d . . .
H1WA H -0.0802 0.5212 0.1160 0.7(3) Uiso 1 1 d R . .
S1 S -0.11727(9) 0.35311(11) 0.30510(11) 0.0551(5) Uani 1 1 d . . .
S2 S -0.22381(6) 0.15799(9) 0.35012(8) 0.0321(3) Uani 1 1 d . . .

loop_
_atom_site_aniso_label
_atom_site_aniso_U_11
_atom_site_aniso_U_22
_atom_site_aniso_U_33
_atom_site_aniso_U_23
_atom_site_aniso_U_13
_atom_site_aniso_U_12
Mn1 0.0235(5) 0.0191(5) 0.0185(5) 0.000 0.0114(4) 0.000
Mn2 0.0174(4) 0.0215(4) 0.0169(3) -0.0021(3) 0.0080(3) -0.0015(3)
Mn3 0.0188(5) 0.0172(5) 0.0187(5) 0.000 0.0060(4) 0.000
C1 0.025(2) 0.035(3) 0.027(3) -0.005(2) 0.013(2) 0.002(2)
C2 0.018(2) 0.044(3) 0.033(3) -0.003(2) 0.011(2) 0.001(2)
C3 0.019(2) 0.037(3) 0.023(2) 0.002(2) 0.0055(19) -0.007(2)
C4 0.021(2) 0.026(2) 0.019(2) 0.0012(18) 0.0091(18) -0.0041(18)
C5 0.017(2) 0.021(2) 0.019(2) 0.0026(17) 0.0087(17) -0.0043(17)
C6 0.024(2) 0.018(2) 0.019(2) 0.0028(17) 0.0109(19) -0.0027(17)
C7 0.023(2) 0.018(2) 0.028(2) 0.0007(18) 0.015(2) -0.0049(17)
C8 0.024(2) 0.019(2) 0.032(3) -0.0049(19) 0.017(2) -0.0075(18)
C9 0.033(3) 0.026(2) 0.040(3) -0.009(2) 0.024(2) -0.007(2)
C10 0.037(3) 0.027(3) 0.058(4) -0.013(2) 0.031(3) -0.004(2)
C11 0.027(3) 0.030(3) 0.057(4) -0.006(3) 0.019(3) 0.003(2)
C12 0.030(3) 0.024(2) 0.042(3) -0.005(2) 0.015(2) 0.002(2)
C13 0.029(3) 0.025(2) 0.027(2) -0.0016(19) 0.017(2) -0.0078(19)
C14 0.020(2) 0.033(3) 0.033(3) -0.008(2) 0.015(2) -0.009(2)
C15 0.021(2) 0.026(2) 0.027(2) -0.0071(19) 0.010(2) -0.0013(19)
C16 0.021(2) 0.023(2) 0.021(2) -0.0024(18) 0.0115(19) 0.0004(17)
C17 0.023(2) 0.016(2) 0.022(2) -0.0042(17) 0.0140(19) -0.0012(17)
C18 0.021(2) 0.0151(19) 0.018(2) -0.0034(16) 0.0128(18) -0.0012(16)
C19 0.025(2) 0.015(2) 0.022(2) -0.0033(17) 0.0122(19) 0.0009(17)
C20 0.023(2) 0.021(2) 0.020(2) -0.0055(17) 0.0124(19) -0.0009(18)
C21 0.028(2) 0.020(2) 0.033(3) -0.0036(19) 0.020(2) -0.0030(19)
C22 0.037(3) 0.025(2) 0.042(3) -0.002(2) 0.028(3) -0.007(2)
C23 0.028(3) 0.036(3) 0.039(3) -0.010(2) 0.021(2) -0.012(2)
C24 0.026(3) 0.036(3) 0.025(2) -0.008(2) 0.014(2) -0.010(2)
C25 0.040(3) 0.029(3) 0.027(3) 0.007(2) 0.018(2) 0.006(2)
C26 0.023(2) 0.024(2) 0.015(2) -0.0022(17) 0.0044(18) -0.0006(19)
C27 0.029(3) 0.052(3) 0.029(3) 0.015(3) 0.007(2) 0.004(2)
C28 0.079(6) 0.071(6) 0.102(7) -0.008(5) 0.036(5) 0.016(5)
N1 0.0172(19) 0.027(2) 0.023(2) -0.0008(16) 0.0096(16) -0.0002(15)
N2 0.0068(14) 0.0064(14) 0.0063(14) -0.0020(11) 0.0006(12) -0.0017(11)
N3 0.0173(19) 0.026(2) 0.0149(17) -0.0048(15) 0.0045(15) -0.0025(15)
N4 0.0197(19) 0.0214(18) 0.0220(19) -0.0020(15) 0.0091(16) -0.0007(15)
N5 0.029(2) 0.032(2) 0.023(2) -0.0074(18) 0.0156(19) -0.0061(18)
N6 0.024(2) 0.0197(19) 0.033(2) -0.0037(16) 0.0126(18) -0.0002(16)
N7 0.024(2) 0.0225(19) 0.0212(19) -0.0023(15) 0.0133(16) -0.0032(15)
N8 0.0068(15) 0.0107(15) 0.0069(14) -0.0009(12) 0.0035(12) 0.0007(12)
N9 0.0152(18) 0.0228(19) 0.0176(18) -0.0002(15) 0.0067(15) -0.0006(14)
N10 0.0208(19) 0.0157(17) 0.0197(18) -0.0025(14) 0.0107(15) -0.0028(14)
N11 0.025(2) 0.025(2) 0.022(2) 0.0012(16) 0.0135(18) 0.0009(17)
N12 0.024(2) 0.027(2) 0.023(2) -0.0054(16) 0.0138(17) -0.0065(16)
N13 0.040(2) 0.024(2) 0.033(2) -0.0006(17) 0.021(2) 0.0041(18)
N14 0.026(2) 0.027(2) 0.028(2) -0.0039(17) 0.0108(18) -0.0002(17)
O1 0.099(8) 0.284(17) 1.06(6) 0.47(3) 0.166(18) 0.060(9)
S1 0.0783(12) 0.0486(9) 0.0540(10) 0.0180(8) 0.0453(9) 0.0342(8)
S2 0.0268(6) 0.0426(7) 0.0254(6) 0.0022(5) 0.0125(5) 0.0113(5)

loop_
_atom_type_symbol
_atom_type_description
_atom_type_scat_dispersion_real
_atom_type_scat_dispersion_imag
_atom_type_scat_source
C C 0.0033 0.0016 'International Tables Vol C Tables 4.2.6.8 and 6.1.1.4'
H H 0.0000 0.0000 'International Tables Vol C Tables 4.2.6.8 and 6.1.1.4'
N N 0.0061 0.0033 'International Tables Vol C Tables 4.2.6.8 and 6.1.1.4'
O O 0.0106 0.0060 'International Tables Vol C Tables 4.2.6.8 and 6.1.1.4'
S S 0.1246 0.1234 'International Tables Vol C Tables 4.2.6.8 and 6.1.1.4'
Mn Mn 0.3368 0.7283 'International Tables Vol C Tables 4.2.6.8 and 6.1.1.4'

loop_
_geom_angle_atom_site_label_1
_geom_angle_atom_site_label_2
_geom_angle_atom_site_label_3
_geom_angle
_geom_angle_site_symmetry_1
_geom_angle_site_symmetry_3
_geom_angle_publ_flag
N8 Mn1 N8 91.46(16) 2 . ?
N8 Mn1 N13 90.01(13) 2 2 ?
N8 Mn1 N13 168.02(14) . 2 ?
N8 Mn1 N13 168.02(14) 2 . ?
N8 Mn1 N13 90.01(13) . . ?
N13 Mn1 N13 91.0(2) 2 . ?
N8 Mn1 N7 91.41(12) 2 . ?
N8 Mn1 N7 74.40(12) . . ?
N13 Mn1 N7 93.68(14) 2 . ?
N13 Mn1 N7 100.43(14) . . ?
N8 Mn1 N7 74.40(12) 2 2 ?
N8 Mn1 N7 91.41(12) . 2 ?
N13 Mn1 N7 100.43(14) 2 2 ?
N13 Mn1 N7 93.68(14) . 2 ?
N7 Mn1 N7 159.85(19) . 2 ?
N10 Mn2 N14 106.32(14) . . ?
N10 Mn2 N2 95.30(12) . . ?
N14 Mn2 N2 157.74(14) . . ?
N10 Mn2 N8 71.56(12) . . ?
N14 Mn2 N8 96.15(13) . . ?
N2 Mn2 N8 85.54(11) . . ?
N10 Mn2 N1 153.83(14) . . ?
N14 Mn2 N1 88.40(14) . . ?
N2 Mn2 N1 73.74(12) . . ?
N8 Mn2 N1 129.36(12) . . ?
N10 Mn2 N12 70.30(13) . . ?
N14 Mn2 N12 93.04(14) . . ?
N2 Mn2 N12 99.30(12) . . ?
N8 Mn2 N12 141.83(12) . . ?
N1 Mn2 N12 87.76(13) . . ?
N4 Mn3 N4 153.6(2) . 2 ?
N4 Mn3 N2 124.84(12) . 2 ?
N4 Mn3 N2 71.74(12) 2 2 ?
N4 Mn3 N2 71.74(12) . . ?
N4 Mn3 N2 124.84(12) 2 . ?
N2 Mn3 N2 111.12(15) 2 . ?
N4 Mn3 N6 69.57(14) . . ?
N4 Mn3 N6 94.16(14) 2 . ?
N2 Mn3 N6 85.11(12) 2 . ?
N2 Mn3 N6 140.46(12) . . ?
N4 Mn3 N6 94.16(14) . 2 ?
N4 Mn3 N6 69.57(14) 2 2 ?
N2 Mn3 N6 140.46(12) 2 2 ?
N2 Mn3 N6 85.11(12) . 2 ?
N6 Mn3 N6 105.34(19) . 2 ?
N1 C1 C2 122.6(5) . . ?
N1 C1 H1A 118.7 . . ?
C2 C1 H1A 118.7 . . ?
C1 C2 C3 119.1(5) . . ?
C1 C2 H2A 120.5 . . ?
C3 C2 H2A 120.5 . . ?
C4 C3 C2 119.3(4) . . ?
C4 C3 H3A 120.4 . . ?
C2 C3 H3A 120.4 . . ?
C3 C4 C5 118.6(4) . . ?
C3 C4 H4A 120.7 . . ?
C5 C4 H4A 120.7 . . ?
N1 C5 C4 122.6(4) . . ?
N1 C5 C6 116.0(4) . . ?
C4 C5 C6 121.5(4) . . ?
N3 C6 N2 125.8(4) . . ?
N3 C6 C5 116.6(4) . . ?
N2 C6 C5 117.6(4) . . ?
N4 C7 N5 124.2(4) . . ?
N4 C7 C8 115.0(4) . . ?
N5 C7 C8 120.7(4) . . ?
N6 C8 C9 121.3(4) . . ?
N6 C8 C7 114.2(4) . . ?
C9 C8 C7 124.5(4) . . ?
C10 C9 C8 119.6(5) . . ?
C10 C9 H9A 120.2 . . ?
C8 C9 H9A 120.2 . . ?
C9 C10 C11 119.9(5) . . ?
C9 C10 H10A 120.1 . . ?
C11 C10 H10A 120.1 . . ?
C10 C11 C12 117.7(5) . . ?
C10 C11 H11A 121.2 . . ?
C12 C11 H11A 121.2 . . ?
N6 C12 C11 123.4(5) . . ?
N6 C12 H12A 118.3 . . ?
C11 C12 H12A 118.3 . . ?
N7 C13 C14 123.0(4) . . ?
N7 C13 H13A 118.5 . . ?
C14 C13 H13A 118.5 . . ?
C13 C14 C15 118.8(4) . . ?
C13 C14 H14A 120.6 . . ?
C15 C14 H14A 120.6 . . ?
C16 C15 C14 118.6(4) . . ?
C16 C15 H15A 120.7 . . ?
C14 C15 H15A 120.7 . . ?
C15 C16 C17 119.4(4) . . ?
C15 C16 H16A 120.3 . . ?
C17 C16 H16A 120.3 . . ?
N7 C17 C16 122.3(4) . . ?
N7 C17 C18 115.3(4) . . ?
C16 C17 C18 122.5(4) . . ?
N9 C18 N8 126.3(4) . . ?
N9 C18 C17 115.8(4) . . ?
N8 C18 C17 117.8(4) . . ?
N10 C19 N11 124.4(4) . . ?
N10 C19 C20 115.8(4) . . ?
N11 C19 C20 119.7(4) . . ?
N12 C20 C21 122.6(4) . . ?
N12 C20 C19 115.0(4) . . ?
C21 C20 C19 122.4(4) . . ?
C20 C21 C22 119.0(5) . . ?
C20 C21 H21A 120.5 . . ?
C22 C21 H21A 120.5 . . ?
C23 C22 C21 118.7(4) . . ?
C23 C22 H22A 120.7 . . ?
C21 C22 H22A 120.7 . . ?
C22 C23 C24 119.0(5) . . ?
C22 C23 H23A 120.5 . . ?
C24 C23 H23A 120.5 . . ?
N12 C24 C23 123.2(5) . . ?
N12 C24 H24A 118.4 . . ?
C23 C24 H24A 118.4 . . ?
N13 C25 S1 176.7(5) . . ?
N14 C26 S2 179.4(5) . . ?
C28 C27 H27A 109.5 . . ?
C28 C27 H27B 109.5 . . ?
H27A C27 H27B 109.5 . . ?
C28 C27 H27C 109.5 . . ?
H27A C27 H27C 109.5 . . ?
H27B C27 H27C 109.5 . . ?
O1 C28 C27 131.6(10) . . ?
O1 C28 H28A 104.4 . . ?
C27 C28 H28A 104.4 . . ?
O1 C28 H28B 104.4 . . ?
C27 C28 H28B 104.4 . . ?
H28A C28 H28B 105.6 . . ?
C5 N1 C1 118.0(4) . . ?
C5 N1 Mn2 114.8(3) . . ?
C1 N1 Mn2 127.1(3) . . ?
C6 N2 Mn2 117.5(3) . . ?
C6 N2 Mn3 111.7(3) . . ?
Mn2 N2 Mn3 128.85(14) . . ?
C6 N3 N4 111.2(4) . . ?
C6 N3 H3B 124.4 . . ?
N4 N3 H3B 124.4 . . ?
C7 N4 N3 115.3(4) . . ?
C7 N4 Mn3 125.2(3) . . ?
N3 N4 Mn3 118.8(3) . . ?
C7 N5 H5B 118(4) . . ?
C7 N5 H5C 117(3) . . ?
H5B N5 H5C 121(5) . . ?
C12 N6 C8 118.2(4) . . ?
C12 N6 Mn3 127.0(3) . . ?
C8 N6 Mn3 114.8(3) . . ?
C13 N7 C17 117.9(4) . . ?
C13 N7 Mn1 127.4(3) . . ?
C17 N7 Mn1 114.7(3) . . ?
C18 N8 Mn1 117.8(3) . . ?
C18 N8 Mn2 112.1(2) . . ?
Mn1 N8 Mn2 130.12(14) . . ?
C18 N9 N10 110.1(3) . . ?
C18 N9 H9B 124.9 . . ?
N10 N9 H9B 124.9 . . ?
C19 N10 N9 115.0(4) . . ?
C19 N10 Mn2 124.2(3) . . ?
N9 N10 Mn2 119.9(3) . . ?
C19 N11 H11B 117(3) . . ?
C19 N11 H11C 116(4) . . ?
H11B N11 H11C 123(5) . . ?
C24 N12 C20 117.6(4) . . ?
C24 N12 Mn2 128.9(3) . . ?
C20 N12 Mn2 113.5(3) . . ?
C25 N13 Mn1 159.7(4) . . ?
C26 N14 Mn2 155.5(4) . . ?
C28 O1 H1WA 112.7 . . ?

loop_
_geom_bond_atom_site_label_1
_geom_bond_atom_site_label_2
_geom_bond_distance
_geom_bond_site_symmetry_2
_geom_bond_publ_flag
Mn1 N8 2.175(3) 2 ?
Mn1 N8 2.175(3) . ?
Mn1 N13 2.195(4) 2 ?
Mn1 N13 2.195(4) . ?
Mn1 N7 2.254(4) . ?
Mn1 N7 2.254(4) 2 ?
Mn2 N10 2.147(4) . ?
Mn2 N14 2.158(4) . ?
Mn2 N2 2.195(3) . ?
Mn2 N8 2.230(3) . ?
Mn2 N1 2.266(4) . ?
Mn2 N12 2.408(4) . ?
Mn3 N4 2.147(4) . ?
Mn3 N4 2.147(4) 2 ?
Mn3 N2 2.224(3) 2 ?
Mn3 N2 2.224(3) . ?
Mn3 N6 2.383(4) . ?
Mn3 N6 2.383(4) 2 ?
C1 N1 1.351(6) . ?
C1 C2 1.368(7) . ?
C1 H1A 0.9300 . ?
C2 C3 1.388(7) . ?
C2 H2A 0.9300 . ?
C3 C4 1.370(7) . ?
C3 H3A 0.9300 . ?
C4 C5 1.394(6) . ?
C4 H4A 0.9300 . ?
C5 N1 1.338(6) . ?
C5 C6 1.485(6) . ?
C6 N3 1.284(6) . ?
C6 N2 1.309(5) . ?
C7 N4 1.292(6) . ?
C7 N5 1.339(6) . ?
C7 C8 1.479(6) . ?
C8 N6 1.361(6) . ?
C8 C9 1.382(6) . ?
C9 C10 1.361(7) . ?
C9 H9A 0.9300 . ?
C10 C11 1.384(8) . ?
C10 H10A 0.9300 . ?
C11 C12 1.386(7) . ?
C11 H11A 0.9300 . ?
C12 N6 1.327(6) . ?
C12 H12A 0.9300 . ?
C13 N7 1.338(6) . ?
C13 C14 1.384(7) . ?
C13 H13A 0.9300 . ?
C14 C15 1.387(7) . ?
C14 H14A 0.9300 . ?
C15 C16 1.378(6) . ?
C15 H15A 0.9300 . ?
C16 C17 1.385(6) . ?
C16 H16A 0.9300 . ?
C17 N7 1.348(6) . ?
C17 C18 1.495(6) . ?
C18 N9 1.299(5) . ?
C18 N8 1.300(5) . ?
C19 N10 1.295(6) . ?
C19 N11 1.339(6) . ?
C19 C20 1.492(6) . ?
C20 N12 1.354(6) . ?
C20 C21 1.383(6) . ?
C21 C22 1.387(7) . ?
C21 H21A 0.9300 . ?
C22 C23 1.377(7) . ?
C22 H22A 0.9300 . ?
C23 C24 1.388(7) . ?
C23 H23A 0.9300 . ?
C24 N12 1.331(6) . ?
C24 H24A 0.9300 . ?
C25 N13 1.156(6) . ?
C25 S1 1.636(5) . ?
C26 N14 1.173(6) . ?
C26 S2 1.627(5) . ?
C27 C28 1.382(10) . ?
C27 H27A 0.9600 . ?
C27 H27B 0.9600 . ?
C27 H27C 0.9600 . ?
C28 O1 1.100(12) . ?
C28 H28A 0.9700 . ?
C28 H28B 0.9700 . ?
N3 N4 1.388(5) . ?
N3 H3B 0.8600 . ?
N5 H5B 0.78(6) . ?
N5 H5C 0.94(5) . ?
N9 N10 1.386(5) . ?
N9 H9B 0.8600 . ?
N11 H11B 0.94(5) . ?
N11 H11C 0.85(6) . ?
O1 H1WA 0.9500 . ?

loop_
_geom_hbond_atom_site_label_D
_geom_hbond_atom_site_label_H
_geom_hbond_atom_site_label_A
_geom_hbond_distance_DH
_geom_hbond_distance_HA
_geom_hbond_distance_DA
_geom_hbond_angle_DHA
_geom_hbond_site_symmetry_A
N5 H5B S1 0.78(6) 2.78(6) 3.474(4) 149(5) 6
N5 H5C S2 0.94(5) 2.65(5) 3.498(5) 151(4) 6
N11 H11B N14 0.94(5) 2.34(5) 3.148(6) 143(4) 5_556
N11 H11C N13 0.85(6) 2.39(6) 3.134(6) 147(5) 5_556
